data_7154527
loop_
_publ_author_name
'Coe, Samuel'
'Pereira, Nicole'
'Geden, Joanna V.'
'Clarkson, Guy J.'
'Fox, David J.'
'Napier, Richard M.'
'Neve, Paul'
'Shipman, Michael'

_publ_section_title
;
 Ring closing metathesis reactions of \a-methylene-\b-lactams: application
 to the synthesis of a simplified phyllostictine analogue with herbicidal
 activity.
;
_journal_issue 28
_journal_name_full 'Organic &amp; biomolecular chemistry'
_journal_page_first 7655
_journal_page_last 7663
_journal_paper_doi 10.1039/c5ob00890e
_journal_volume 13
_journal_year 2015
_chemical_formula_moiety 'C38 H50 N2 O6'
_chemical_formula_sum 'C38 H50 N2 O6'
_chemical_formula_weight 630.80
_chemical_name_systematic
;
 ?
;
_space_group_crystal_system triclinic
_space_group_IT_number 2
_space_group_name_Hall '-P 1'
_space_group_name_H-M_alt 'P -1'
_symmetry_space_group_name_Hall '-P 1'
_symmetry_space_group_name_H-M 'P -1'
_atom_sites_solution_hydrogens geom
_atom_sites_solution_primary direct
_audit_creation_date 2013-06-06
_audit_creation_method
;
  Olex2 1.2
  (compiled Apr 23 2013 17:54:37, GUI svn.r4466)
;
_audit_update_record
;
2015-02-09 deposited with the CCDC.
2015-06-09 downloaded from the CCDC.
;
_cell_angle_alpha 100.027(3)
_cell_angle_beta 98.395(3)
_cell_angle_gamma 104.657(3)
_cell_formula_units_Z 2
_cell_length_a 8.7440(3)
_cell_length_b 10.4501(4)
_cell_length_c 20.1688(6)
_cell_measurement_reflns_used 8287
_cell_measurement_temperature 150(2)
_cell_measurement_theta_max 77.9586
_cell_measurement_theta_min 4.4801
_cell_volume 1720.44(11)
_computing_cell_refinement
;
CrysAlisPro, Agilent Technologies,
Version 1.171.36.21 (release 14-08-2012 CrysAlis171 .NET)
(compiled Sep 14 2012,17:21:16)
;
_computing_data_collection
;
CrysAlisPro, Agilent Technologies,
Version 1.171.36.21 (release 14-08-2012 CrysAlis171 .NET)
(compiled Sep 14 2012,17:21:16)
;
_computing_data_reduction
;
CrysAlisPro, Agilent Technologies,
Version 1.171.36.21 (release 14-08-2012 CrysAlis171 .NET)
(compiled Sep 14 2012,17:21:16)
;
_computing_molecular_graphics
;
O. V. Dolomanov, L. J. Bourhis, R. J. Gildea, J. A. K. Howard and H. Puschmann,
OLEX2: a complete structure solution, refinement and analysis program.
J. Appl. Cryst. (2009). 42, 339-341.
;
_computing_publication_material
;
O. V. Dolomanov, L. J. Bourhis, R. J. Gildea, J. A. K. Howard and H. Puschmann,
OLEX2: a complete structure solution, refinement and analysis program.
J. Appl. Cryst. (2009). 42, 339-341.
;
_computing_structure_refinement
;
XL, G.M. Sheldrick, Acta Cryst.
(2008). A64, 112-122
;
_computing_structure_solution
;
XS, G.M. Sheldrick, Acta Cryst.
(2008). A64, 112-122
;
_diffrn_ambient_temperature 150.15
_diffrn_detector_area_resol_mean 10.2833
_diffrn_measured_fraction_theta_full 0.9995
_diffrn_measured_fraction_theta_max 0.9985
_diffrn_measurement_details
;
  1 omega -128.00   44.00   1.0000   13.0000
omega____ theta____ kappa____ phi______ frames
    -      -40.6532    0.0000  120.0000 172

  2 omega  -96.00  -31.00   1.0000   13.0000
omega____ theta____ kappa____ phi______ frames
    -      -40.6532  125.0000  120.0000 65

  3 omega  -50.00  -24.00   1.0000   13.0000
omega____ theta____ kappa____ phi______ frames
    -      -40.6532   38.0000 -180.0000 26

  4 omega   33.00   90.00   1.0000   13.0000
omega____ theta____ kappa____ phi______ frames
    -       40.6532 -125.0000   30.0000 57

  5 omega   28.00   61.00   1.0000   13.0000
omega____ theta____ kappa____ phi______ frames
    -       40.6532 -125.0000  -60.0000 33

  6 omega -139.00 -114.00   1.0000   56.0000
omega____ theta____ kappa____ phi______ frames
    -      -61.5000 -111.0000  -60.0000 25

  7 omega -125.00  -99.00   1.0000   56.0000
omega____ theta____ kappa____ phi______ frames
    -      -61.5000 -111.0000 -180.0000 26

  8 omega   31.00  109.00   1.0000   56.0000
omega____ theta____ kappa____ phi______ frames
    -      115.0000  -94.0000   90.0000 78

  9 omega   88.00  171.00   1.0000   56.0000
omega____ theta____ kappa____ phi______ frames
    -      115.0000   45.0000   60.0000 83

 10 omega  111.00  177.00   1.0000   56.0000
omega____ theta____ kappa____ phi______ frames
    -      115.0000   92.0000 -113.0000 66

 11 omega   39.00   95.00   1.0000   56.0000
omega____ theta____ kappa____ phi______ frames
    -      115.0000  -94.0000 -180.0000 56

 12 omega   90.00  171.00   1.0000   56.0000
omega____ theta____ kappa____ phi______ frames
    -      115.0000   30.0000   30.0000 81

 13 omega   48.00  109.00   1.0000   56.0000
omega____ theta____ kappa____ phi______ frames
    -      115.0000  -94.0000  -30.0000 61

 14 omega  114.00  178.00   1.0000   56.0000
omega____ theta____ kappa____ phi______ frames
    -      115.0000   45.0000  -60.0000 64

 15 omega   63.00   89.00   1.0000   56.0000
omega____ theta____ kappa____ phi______ frames
    -      115.0000  -30.0000 -120.0000 26

 16 omega   57.00   98.00   1.0000   56.0000
omega____ theta____ kappa____ phi______ frames
    -      115.0000  -45.0000 -150.0000 41

 17 omega   68.00  106.00   1.0000   56.0000
omega____ theta____ kappa____ phi______ frames
    -      115.0000  -94.0000   30.0000 38

 18 omega   38.00   63.00   1.0000   56.0000
omega____ theta____ kappa____ phi______ frames
    -      115.0000  -30.0000   90.0000 25

 19 omega  116.00  161.00   1.0000   56.0000
omega____ theta____ kappa____ phi______ frames
    -      115.0000  111.0000  -30.0000 45

 20 omega  117.00  143.00   1.0000   56.0000
omega____ theta____ kappa____ phi______ frames
    -      115.0000  111.0000  -60.0000 26

 21 omega   41.00   94.00   1.0000   56.0000
omega____ theta____ kappa____ phi______ frames
    -      115.0000  -45.0000  -60.0000 53

 22 omega   38.00  115.00   1.0000   56.0000
omega____ theta____ kappa____ phi______ frames
    -      115.0000 -111.0000  -90.0000 77
;
_diffrn_measurement_device_type 'Xcalibur, Ruby, Gemini'
_diffrn_measurement_method '\w scans'
_diffrn_orient_matrix_UB_11 -0.1096268000
_diffrn_orient_matrix_UB_12 -0.0578208000
_diffrn_orient_matrix_UB_13 -0.0717060000
_diffrn_orient_matrix_UB_21 0.0282535000
_diffrn_orient_matrix_UB_22 0.1444157000
_diffrn_orient_matrix_UB_23 -0.0129095000
_diffrn_orient_matrix_UB_31 0.1473854000
_diffrn_orient_matrix_UB_32 -0.0143858000
_diffrn_orient_matrix_UB_33 -0.0309481000
_diffrn_radiation_monochromator graphite
_diffrn_radiation_type 'Cu K\a'
_diffrn_radiation_wavelength 1.5418
_diffrn_reflns_av_R_equivalents 0.0246
_diffrn_reflns_av_unetI/netI 0.0315
_diffrn_reflns_laue_measured_fraction_full 1.000
_diffrn_reflns_laue_measured_fraction_max 0.969
_diffrn_reflns_limit_h_max 11
_diffrn_reflns_limit_h_min -5
_diffrn_reflns_limit_k_max 13
_diffrn_reflns_limit_k_min -13
_diffrn_reflns_limit_l_max 25
_diffrn_reflns_limit_l_min -25
_diffrn_reflns_number 12402
_diffrn_reflns_point_group_measured_fraction_full 1.000
_diffrn_reflns_point_group_measured_fraction_max 0.969
_diffrn_reflns_theta_full 67.684
_diffrn_reflns_theta_max 78.184
_diffrn_reflns_theta_min 4.484
_diffrn_source 'Enhance (Cu) X-ray Source'
_exptl_absorpt_coefficient_mu 0.653
_exptl_absorpt_correction_T_max 1.00000
_exptl_absorpt_correction_T_min 0.96539
_exptl_absorpt_correction_type multi-scan
_exptl_absorpt_process_details
;
CrysAlisPro, Agilent Technologies,
Version 1.171.36.21 (release 14-08-2012 CrysAlis171 .NET)
(compiled Sep 14 2012,17:21:16)
Empirical absorption correction using spherical harmonics,
 implemented in SCALE3 ABSPACK scaling algorithm.
;
_exptl_crystal_colour colourless
_exptl_crystal_density_diffrn 1.218
_exptl_crystal_description block
_exptl_crystal_F_000 680
_exptl_crystal_size_max 0.4
_exptl_crystal_size_mid 0.16
_exptl_crystal_size_min 0.08
_refine_diff_density_max 0.305
_refine_diff_density_min -0.200
_refine_diff_density_rms 0.043
_refine_ls_extinction_method none
_refine_ls_goodness_of_fit_ref 1.042
_refine_ls_hydrogen_treatment constr
_refine_ls_matrix_type full
_refine_ls_number_parameters 417
_refine_ls_number_reflns 7138
_refine_ls_number_restraints 0
_refine_ls_restrained_S_all 1.042
_refine_ls_R_factor_all 0.0451
_refine_ls_R_factor_gt 0.0417
_refine_ls_shift/su_max 0.001
_refine_ls_shift/su_mean 0.000
_refine_ls_structure_factor_coef Fsqd
_refine_ls_weighting_details
;
 w=1/[\s^2^(Fo^2^)+(0.0704P)^2^+0.2850P]
 where P=(Fo^2^+2Fc^2^)/3
;
_refine_ls_weighting_scheme calc
_refine_ls_wR_factor_gt 0.1187
_refine_ls_wR_factor_ref 0.1229
_reflns_Friedel_coverage 0.000
_reflns_number_gt 6483
_reflns_number_total 7138
_reflns_threshold_expression 'I > 2\s(I)'
_cod_data_source_file c5ob00890e2.cif
_cod_data_source_block sc6
_cod_depositor_comments 'Adding full bibliography for 7154525--7154527.cif.'
_cod_original_cell_volume 1720.46(10)
_cod_database_code 7154527
_chemical_oxdiff_formula 'C20 H20 N2 O2'
_reflns_odcompleteness_completeness 99.95
_reflns_odcompleteness_iscentric 1
_reflns_odcompleteness_theta 69.95
_olex2_refinement_description
;
1. Fixed Uiso
 At 1.2 times of:
  All C(H) groups, All C(H,H) groups
 At 1.5 times of:
  All C(H,H,H) groups
2.a Ternary CH refined with riding coordinates:
 C12(H12), C26(H26)
2.b Secondary CH2 refined with riding coordinates:
 C13(H13A,H13B), C14(H14A,H14B), C15(H15A,H15B), C16(H16A,H16B), C17(H17A,
 H17B), C18(H18A,H18B), C19(H19A,H19B), C21(H21A,H21B), C27(H27A,H27B),
 C28(H28A,H28B), C29(H29A,H29B), C30(H30A,H30B), C31(H31A,H31B), C32(H32A,H32B),
  C33(H33A,H33B), C35(H35A,H35B)
2.c Aromatic/amide H refined with riding coordinates:
 C4(H4), C5(H5), C7(H7), C8(H8), C22(H22), C36(H36), C37(H37), C38(H38),
 C40(H40), C41(H41)
2.d Idealised Me refined as rotating group:
 C1(H1A,H1B,H1C), C44(H44A,H44B,H44C)
;
_shelx_space_group_comment
;
The symmetry employed for this shelxl refinement is uniquely defined
by the following loop, which should always be used as a source of
symmetry information in preference to the above space-group names.
They are only intended as comments.
;
_shelxl_version_number 2013-2

loop_
_space_group_symop_operation_xyz
'x, y, z'
'-x, -y, -z'

loop_
_atom_site_label
_atom_site_type_symbol
_atom_site_fract_x
_atom_site_fract_y
_atom_site_fract_z
_atom_site_U_iso_or_equiv
_atom_site_adp_type
_atom_site_occupancy
_atom_site_site_symmetry_order
_atom_site_calc_flag
_atom_site_refinement_flags_posn
_atom_site_refinement_flags_adp
C1 C -0.08357(15) 1.09910(15) 0.94238(6) 0.0379(3) Uani 1 1 d . .
H1A H -0.1309 1.0930 0.8944 0.057 Uiso 1 1 calc R U
H1B H -0.1076 1.1733 0.9720 0.057 Uiso 1 1 calc R U
H1C H -0.1294 1.0135 0.9554 0.057 Uiso 1 1 calc R U
O2 O 0.08682(11) 1.12458(10) 0.95013(5) 0.0396(2) Uani 1 1 d . .
C3 C 0.14302(14) 1.03065(11) 0.91276(5) 0.0276(2) Uani 1 1 d . .
C4 C 0.04665(13) 0.91086(11) 0.86862(5) 0.0263(2) Uani 1 1 d . .
H4 H -0.0675 0.8881 0.8630 0.032 Uiso 1 1 calc R U
C5 C 0.11932(12) 0.82446(11) 0.83265(5) 0.0253(2) Uani 1 1 d . .
H5 H 0.0539 0.7424 0.8024 0.030 Uiso 1 1 calc R U
C6 C 0.28625(12) 0.85678(10) 0.84042(5) 0.0225(2) Uani 1 1 d . .
C7 C 0.38236(13) 0.97545(12) 0.88667(6) 0.0289(2) Uani 1 1 d . .
H7 H 0.4966 0.9967 0.8936 0.035 Uiso 1 1 calc R U
C8 C 0.31083(14) 1.06157(12) 0.92218(6) 0.0323(2) Uani 1 1 d . .
H8 H 0.3763 1.1425 0.9533 0.039 Uiso 1 1 calc R U
N9 N 0.35778(10) 0.77101(9) 0.80249(4) 0.02285(18) Uani 1 1 d . .
C10 C 0.51582(12) 0.78023(10) 0.79815(5) 0.0231(2) Uani 1 1 d . .
O10 O 0.64078(9) 0.86980(8) 0.82234(4) 0.03016(18) Uani 1 1 d . .
C11 C 0.46549(12) 0.64146(10) 0.75222(5) 0.0225(2) Uani 1 1 d . .
C12 C 0.29087(12) 0.63103(10) 0.75812(5) 0.0225(2) Uani 1 1 d . .
H12 H 0.2493 0.5628 0.7852 0.027 Uiso 1 1 calc R U
C13 C 0.17361(12) 0.61160(10) 0.69098(5) 0.0253(2) Uani 1 1 d . .
H13A H 0.0647 0.6035 0.7012 0.030 Uiso 1 1 calc R U
H13B H 0.1694 0.5246 0.6609 0.030 Uiso 1 1 calc R U
C14 C 0.21216(13) 0.72335(11) 0.65096(6) 0.0281(2) Uani 1 1 d . .
H14A H 0.3288 0.7489 0.6502 0.034 Uiso 1 1 calc R U
H14B H 0.1863 0.8046 0.6742 0.034 Uiso 1 1 calc R U
C15 C 0.11473(14) 0.67527(11) 0.57729(6) 0.0292(2) Uani 1 1 d . .
H15A H 0.1564 0.6056 0.5521 0.035 Uiso 1 1 calc R U
H15B H 0.0010 0.6315 0.5786 0.035 Uiso 1 1 calc R U
C16 C 0.11913(15) 0.78709(11) 0.53757(6) 0.0315(2) Uani 1 1 d . .
H16A H 0.2324 0.8310 0.5356 0.038 Uiso 1 1 calc R U
H16B H 0.0767 0.8568 0.5622 0.038 Uiso 1 1 calc R U
C17 C 0.01984(14) 0.73299(11) 0.46443(6) 0.0301(2) Uani 1 1 d . .
H17A H 0.0713 0.6723 0.4382 0.036 Uiso 1 1 calc R U
H17B H -0.0891 0.6781 0.4664 0.036 Uiso 1 1 calc R U
C18 C 0.00268(15) 0.84347(11) 0.42601(6) 0.0312(2) Uani 1 1 d . .
H18A H -0.0490 0.9043 0.4519 0.037 Uiso 1 1 calc R U
H18B H 0.1113 0.8982 0.4236 0.037 Uiso 1 1 calc R U
C19 C -0.09629(14) 0.78616(11) 0.35419(6) 0.0296(2) Uani 1 1 d . .
H19A H -0.0373 0.7364 0.3259 0.036 Uiso 1 1 calc R U
H19B H -0.1997 0.7216 0.3557 0.036 Uiso 1 1 calc R U
O20 O -0.12737(11) 0.89352(9) 0.32393(4) 0.03275(19) Uani 1 1 d . .
C21 C -0.11121(13) 0.87701(12) 0.25363(5) 0.0272(2) Uani 1 1 d . .
H21A H -0.1662 0.9346 0.2310 0.033 Uiso 1 1 calc R U
H21B H -0.1626 0.7814 0.2292 0.033 Uiso 1 1 calc R U
C22 C 0.06443(13) 0.91642(11) 0.24995(5) 0.0263(2) Uani 1 1 d . .
H22 H 0.1237 1.0095 0.2650 0.032 Uiso 1 1 calc R U
C23 C 0.14154(12) 0.82940(11) 0.22706(5) 0.0236(2) Uani 1 1 d . .
C24 C 0.09657(13) 0.68083(11) 0.19504(5) 0.0248(2) Uani 1 1 d . .
O24 O -0.02408(10) 0.58504(8) 0.17991(5) 0.0348(2) Uani 1 1 d . .
N25 N 0.25380(10) 0.69185(9) 0.18783(5) 0.02359(19) Uani 1 1 d . .
C26 C 0.31537(12) 0.84032(10) 0.21976(5) 0.0234(2) Uani 1 1 d . .
H26 H 0.3492 0.8954 0.1857 0.028 Uiso 1 1 calc R U
C27 C 0.43975(13) 0.88344(10) 0.28703(6) 0.0263(2) Uani 1 1 d . .
H27A H 0.5472 0.8853 0.2764 0.032 Uiso 1 1 calc R U
H27B H 0.4448 0.9768 0.3097 0.032 Uiso 1 1 calc R U
C28 C 0.40431(14) 0.79150(11) 0.33706(6) 0.0309(2) Uani 1 1 d . .
H28A H 0.4136 0.7010 0.3169 0.037 Uiso 1 1 calc R U
H28B H 0.2917 0.7801 0.3431 0.037 Uiso 1 1 calc R U
C29 C 0.51662(14) 0.84504(11) 0.40739(6) 0.0305(2) Uani 1 1 d . .
H29A H 0.6290 0.8779 0.4011 0.037 Uiso 1 1 calc R U
H29B H 0.4882 0.9230 0.4326 0.037 Uiso 1 1 calc R U
C30 C 0.50709(15) 0.73764(12) 0.45019(6) 0.0339(3) Uani 1 1 d . .
H30A H 0.3936 0.7021 0.4545 0.041 Uiso 1 1 calc R U
H30B H 0.5392 0.6614 0.4254 0.041 Uiso 1 1 calc R U
C31 C 0.61248(15) 0.78822(11) 0.52188(6) 0.0315(2) Uani 1 1 d . .
H31A H 0.5681 0.8523 0.5498 0.038 Uiso 1 1 calc R U
H31B H 0.7225 0.8382 0.5185 0.038 Uiso 1 1 calc R U
C32 C 0.62258(14) 0.67320(11) 0.55799(6) 0.0313(2) Uani 1 1 d . .
H32A H 0.5123 0.6224 0.5606 0.038 Uiso 1 1 calc R U
H32B H 0.6683 0.6099 0.5303 0.038 Uiso 1 1 calc R U
C33 C 0.72473(14) 0.72214(11) 0.62956(6) 0.0297(2) Uani 1 1 d . .
H33A H 0.8286 0.7868 0.6287 0.036 Uiso 1 1 calc R U
H33B H 0.6685 0.7698 0.6603 0.036 Uiso 1 1 calc R U
O34 O 0.75379(10) 0.60896(9) 0.65487(4) 0.03247(19) Uani 1 1 d . .
C35 C 0.71877(13) 0.60458(11) 0.72148(5) 0.0268(2) Uani 1 1 d . .
H35A H 0.7686 0.6950 0.7525 0.032 Uiso 1 1 calc R U
H35B H 0.7662 0.5388 0.7404 0.032 Uiso 1 1 calc R U
C36 C 0.54013(13) 0.56414(11) 0.71877(5) 0.0260(2) Uani 1 1 d . .
H36 H 0.4774 0.4781 0.6914 0.031 Uiso 1 1 calc R U
C37 C 0.31014(14) 0.38174(11) 0.08793(6) 0.0281(2) Uani 1 1 d . .
H37 H 0.2498 0.2906 0.0672 0.034 Uiso 1 1 calc R U
C38 C 0.23668(13) 0.46822(11) 0.12189(5) 0.0259(2) Uani 1 1 d . .
H38 H 0.1262 0.4369 0.1244 0.031 Uiso 1 1 calc R U
C39 C 0.32613(12) 0.60274(10) 0.15272(5) 0.0229(2) Uani 1 1 d . .
C40 C 0.48679(13) 0.64794(11) 0.14744(6) 0.0261(2) Uani 1 1 d . .
H40 H 0.5468 0.7394 0.1675 0.031 Uiso 1 1 calc R U
C41 C 0.56081(13) 0.56065(11) 0.11299(6) 0.0279(2) Uani 1 1 d . .
H41 H 0.6706 0.5923 0.1096 0.033 Uiso 1 1 calc R U
C42 C 0.47276(13) 0.42709(11) 0.08374(5) 0.0269(2) Uani 1 1 d . .
O43 O 0.53259(10) 0.33106(9) 0.05029(5) 0.0358(2) Uani 1 1 d . .
C44 C 0.69408(15) 0.37348(14) 0.04029(6) 0.0377(3) Uani 1 1 d . .
H44A H 0.7039 0.4438 0.0135 0.057 Uiso 1 1 calc R U
H44B H 0.7217 0.2958 0.0155 0.057 Uiso 1 1 calc R U
H44C H 0.7678 0.4100 0.0850 0.057 Uiso 1 1 calc R U

loop_
_atom_site_aniso_label
_atom_site_aniso_U_11
_atom_site_aniso_U_22
_atom_site_aniso_U_33
_atom_site_aniso_U_23
_atom_site_aniso_U_13
_atom_site_aniso_U_12
C1 0.0356(6) 0.0523(7) 0.0292(6) 0.0020(5) 0.0071(5) 0.0230(6)
O2 0.0332(4) 0.0417(5) 0.0383(5) -0.0094(4) 0.0055(4) 0.0139(4)
C3 0.0294(5) 0.0303(5) 0.0230(5) 0.0024(4) 0.0060(4) 0.0103(4)
C4 0.0214(5) 0.0317(5) 0.0250(5) 0.0053(4) 0.0039(4) 0.0075(4)
C5 0.0216(5) 0.0254(5) 0.0248(5) 0.0024(4) 0.0012(4) 0.0038(4)
C6 0.0223(5) 0.0243(5) 0.0208(4) 0.0059(4) 0.0039(4) 0.0062(4)
C7 0.0217(5) 0.0318(5) 0.0279(5) 0.0011(4) 0.0040(4) 0.0027(4)
C8 0.0278(5) 0.0309(6) 0.0297(5) -0.0043(4) 0.0032(4) 0.0023(4)
N9 0.0186(4) 0.0226(4) 0.0240(4) 0.0018(3) 0.0020(3) 0.0034(3)
C10 0.0211(5) 0.0232(5) 0.0256(5) 0.0067(4) 0.0040(4) 0.0069(4)
O10 0.0203(4) 0.0245(4) 0.0405(4) 0.0021(3) 0.0031(3) 0.0026(3)
C11 0.0197(5) 0.0230(5) 0.0237(5) 0.0067(4) 0.0019(4) 0.0044(4)
C12 0.0211(5) 0.0205(5) 0.0245(5) 0.0041(4) 0.0030(4) 0.0046(4)
C13 0.0224(5) 0.0238(5) 0.0261(5) 0.0027(4) 0.0011(4) 0.0042(4)
C14 0.0305(5) 0.0244(5) 0.0258(5) 0.0040(4) -0.0012(4) 0.0062(4)
C15 0.0329(5) 0.0267(5) 0.0248(5) 0.0034(4) -0.0001(4) 0.0079(4)
C16 0.0373(6) 0.0269(5) 0.0262(5) 0.0046(4) -0.0006(4) 0.0069(4)
C17 0.0351(6) 0.0269(5) 0.0253(5) 0.0055(4) 0.0012(4) 0.0064(4)
C18 0.0361(6) 0.0259(5) 0.0286(5) 0.0060(4) 0.0026(4) 0.0055(4)
C19 0.0366(6) 0.0280(5) 0.0261(5) 0.0075(4) 0.0061(4) 0.0117(4)
O20 0.0456(5) 0.0353(4) 0.0264(4) 0.0105(3) 0.0128(3) 0.0220(4)
C21 0.0271(5) 0.0338(5) 0.0231(5) 0.0076(4) 0.0047(4) 0.0123(4)
C22 0.0250(5) 0.0268(5) 0.0259(5) 0.0062(4) 0.0021(4) 0.0066(4)
C23 0.0210(5) 0.0256(5) 0.0230(5) 0.0069(4) 0.0029(4) 0.0044(4)
C24 0.0223(5) 0.0273(5) 0.0240(5) 0.0051(4) 0.0053(4) 0.0057(4)
O24 0.0246(4) 0.0298(4) 0.0428(5) 0.0003(3) 0.0090(3) -0.0008(3)
N25 0.0199(4) 0.0223(4) 0.0255(4) 0.0031(3) 0.0035(3) 0.0027(3)
C26 0.0216(5) 0.0204(5) 0.0273(5) 0.0050(4) 0.0042(4) 0.0048(4)
C27 0.0231(5) 0.0229(5) 0.0291(5) 0.0022(4) 0.0012(4) 0.0047(4)
C28 0.0318(5) 0.0270(5) 0.0298(6) 0.0057(4) -0.0025(4) 0.0064(4)
C29 0.0344(6) 0.0264(5) 0.0277(5) 0.0020(4) -0.0003(4) 0.0096(4)
C30 0.0385(6) 0.0299(6) 0.0285(6) 0.0043(4) -0.0022(5) 0.0079(5)
C31 0.0378(6) 0.0272(5) 0.0265(5) 0.0033(4) 0.0012(4) 0.0085(5)
C32 0.0335(6) 0.0276(5) 0.0288(5) 0.0047(4) 0.0013(4) 0.0056(4)
C33 0.0331(6) 0.0282(5) 0.0270(5) 0.0052(4) 0.0048(4) 0.0083(4)
O34 0.0395(4) 0.0376(4) 0.0279(4) 0.0097(3) 0.0121(3) 0.0198(4)
C35 0.0246(5) 0.0327(5) 0.0240(5) 0.0056(4) 0.0044(4) 0.0102(4)
C36 0.0240(5) 0.0254(5) 0.0259(5) 0.0034(4) 0.0012(4) 0.0058(4)
C37 0.0299(5) 0.0246(5) 0.0248(5) 0.0014(4) 0.0019(4) 0.0033(4)
C38 0.0238(5) 0.0268(5) 0.0231(5) 0.0044(4) 0.0025(4) 0.0024(4)
C39 0.0239(5) 0.0236(5) 0.0201(4) 0.0047(4) 0.0028(4) 0.0059(4)
C40 0.0234(5) 0.0238(5) 0.0279(5) 0.0036(4) 0.0031(4) 0.0033(4)
C41 0.0238(5) 0.0311(5) 0.0276(5) 0.0042(4) 0.0048(4) 0.0075(4)
C42 0.0303(5) 0.0296(5) 0.0207(5) 0.0028(4) 0.0028(4) 0.0114(4)
O43 0.0344(4) 0.0339(4) 0.0356(4) -0.0043(3) 0.0061(3) 0.0122(3)
C44 0.0350(6) 0.0467(7) 0.0326(6) 0.0002(5) 0.0069(5) 0.0194(5)

loop_
_atom_type_symbol
_atom_type_description
_atom_type_scat_dispersion_real
_atom_type_scat_dispersion_imag
_atom_type_scat_source
C C 0.0181 0.0091 'International Tables Vol C Tables 4.2.6.8 and 6.1.1.4'
H H 0.0000 0.0000 'International Tables Vol C Tables 4.2.6.8 and 6.1.1.4'
N N 0.0311 0.0180 'International Tables Vol C Tables 4.2.6.8 and 6.1.1.4'
O O 0.0492 0.0322 'International Tables Vol C Tables 4.2.6.8 and 6.1.1.4'

loop_
_geom_angle_atom_site_label_1
_geom_angle_atom_site_label_2
_geom_angle_atom_site_label_3
_geom_angle
H1A C1 H1B 109.5
H1A C1 H1C 109.5
H1B C1 H1C 109.5
O2 C1 H1A 109.5
O2 C1 H1B 109.5
O2 C1 H1C 109.5
C3 O2 C1 117.66(10)
O2 C3 C4 124.93(10)
O2 C3 C8 115.03(10)
C4 C3 C8 120.03(10)
C3 C4 H4 120.4
C3 C4 C5 119.22(10)
C5 C4 H4 120.4
C4 C5 H5 119.6
C6 C5 C4 120.90(10)
C6 C5 H5 119.6
C5 C6 C7 119.42(10)
C5 C6 N9 120.39(9)
C7 C6 N9 120.20(9)
C6 C7 H7 120.1
C8 C7 C6 119.83(10)
C8 C7 H7 120.1
C3 C8 H8 119.7
C7 C8 C3 120.55(10)
C7 C8 H8 119.7
C6 N9 C12 132.24(8)
C10 N9 C6 132.51(9)
C10 N9 C12 94.99(8)
N9 C10 C11 90.71(8)
O10 C10 N9 132.24(10)
O10 C10 C11 137.03(10)
C10 C11 C12 89.03(8)
C36 C11 C10 135.24(9)
C36 C11 C12 135.68(10)
N9 C12 C11 85.26(7)
N9 C12 H12 111.7
N9 C12 C13 118.08(8)
C11 C12 H12 111.7
C13 C12 C11 115.86(8)
C13 C12 H12 111.7
C12 C13 H13A 108.3
C12 C13 H13B 108.3
C12 C13 C14 116.07(8)
H13A C13 H13B 107.4
C14 C13 H13A 108.3
C14 C13 H13B 108.3
C13 C14 H14A 109.5
C13 C14 H14B 109.5
C13 C14 C15 110.63(9)
H14A C14 H14B 108.1
C15 C14 H14A 109.5
C15 C14 H14B 109.5
C14 C15 H15A 108.6
C14 C15 H15B 108.6
H15A C15 H15B 107.6
C16 C15 C14 114.54(9)
C16 C15 H15A 108.6
C16 C15 H15B 108.6
C15 C16 H16A 109.2
C15 C16 H16B 109.2
C15 C16 C17 112.14(9)
H16A C16 H16B 107.9
C17 C16 H16A 109.2
C17 C16 H16B 109.2
C16 C17 H17A 108.8
C16 C17 H17B 108.8
H17A C17 H17B 107.7
C18 C17 C16 113.87(9)
C18 C17 H17A 108.8
C18 C17 H17B 108.8
C17 C18 H18A 109.1
C17 C18 H18B 109.1
H18A C18 H18B 107.9
C19 C18 C17 112.29(9)
C19 C18 H18A 109.1
C19 C18 H18B 109.1
C18 C19 H19A 109.7
C18 C19 H19B 109.7
H19A C19 H19B 108.2
O20 C19 C18 109.94(9)
O20 C19 H19A 109.7
O20 C19 H19B 109.7
C21 O20 C19 112.89(8)
O20 C21 H21A 109.7
O20 C21 H21B 109.7
O20 C21 C22 109.63(9)
H21A C21 H21B 108.2
C22 C21 H21A 109.7
C22 C21 H21B 109.7
C21 C22 H22 118.0
C23 C22 C21 123.97(10)
C23 C22 H22 118.0
C22 C23 C24 136.08(10)
C22 C23 C26 134.79(10)
C24 C23 C26 89.09(8)
O24 C24 C23 137.39(10)
O24 C24 N25 132.03(10)
N25 C24 C23 90.58(8)
C24 N25 C26 94.95(8)
C24 N25 C39 132.81(9)
C39 N25 C26 131.45(8)
C23 C26 H26 112.1
C23 C26 C27 115.58(9)
N25 C26 C23 85.38(7)
N25 C26 H26 112.1
N25 C26 C27 117.17(8)
C27 C26 H26 112.1
C26 C27 H27A 108.7
C26 C27 H27B 108.7
H27A C27 H27B 107.6
C28 C27 C26 114.05(9)
C28 C27 H27A 108.7
C28 C27 H27B 108.7
C27 C28 H28A 108.8
C27 C28 H28B 108.8
C27 C28 C29 113.63(9)
H28A C28 H28B 107.7
C29 C28 H28A 108.8
C29 C28 H28B 108.8
C28 C29 H29A 109.1
C28 C29 H29B 109.1
H29A C29 H29B 107.8
C30 C29 C28 112.55(9)
C30 C29 H29A 109.1
C30 C29 H29B 109.1
C29 C30 H30A 108.7
C29 C30 H30B 108.7
H30A C30 H30B 107.6
C31 C30 C29 114.32(10)
C31 C30 H30A 108.7
C31 C30 H30B 108.7
C30 C31 H31A 109.1
C30 C31 H31B 109.1
C30 C31 C32 112.46(9)
H31A C31 H31B 107.8
C32 C31 H31A 109.1
C32 C31 H31B 109.1
C31 C32 H32A 109.0
C31 C32 H32B 109.0
H32A C32 H32B 107.8
C33 C32 C31 113.01(9)
C33 C32 H32A 109.0
C33 C32 H32B 109.0
C32 C33 H33A 109.7
C32 C33 H33B 109.7
H33A C33 H33B 108.2
O34 C33 C32 109.61(9)
O34 C33 H33A 109.7
O34 C33 H33B 109.7
C35 O34 C33 113.90(8)
O34 C35 H35A 109.4
O34 C35 H35B 109.4
O34 C35 C36 111.23(9)
H35A C35 H35B 108.0
C36 C35 H35A 109.4
C36 C35 H35B 109.4
C11 C36 C35 123.62(10)
C11 C36 H36 118.2
C35 C36 H36 118.2
C38 C37 H37 119.7
C38 C37 C42 120.61(10)
C42 C37 H37 119.7
C37 C38 H38 120.2
C37 C38 C39 119.63(10)
C39 C38 H38 120.2
N25 C39 C38 120.44(9)
C40 C39 N25 120.01(9)
C40 C39 C38 119.55(10)
C39 C40 H40 119.6
C39 C40 C41 120.79(10)
C41 C40 H40 119.6
C40 C41 H41 120.3
C42 C41 C40 119.44(10)
C42 C41 H41 120.3
C41 C42 C37 119.97(10)
O43 C42 C37 115.06(10)
O43 C42 C41 124.97(10)
C42 O43 C44 117.57(9)
O43 C44 H44A 109.5
O43 C44 H44B 109.5
O43 C44 H44C 109.5
H44A C44 H44B 109.5
H44A C44 H44C 109.5
H44B C44 H44C 109.5

loop_
_geom_bond_atom_site_label_1
_geom_bond_atom_site_label_2
_geom_bond_distance
C1 H1A 0.9800
C1 H1B 0.9800
C1 H1C 0.9800
C1 O2 1.4254(15)
O2 C3 1.3666(13)
C3 C4 1.3889(16)
C3 C8 1.3967(16)
C4 H4 0.9500
C4 C5 1.3936(15)
C5 H5 0.9500
C5 C6 1.3909(14)
C6 C7 1.3982(15)
C6 N9 1.4016(13)
C7 H7 0.9500
C7 C8 1.3804(16)
C8 H8 0.9500
N9 C10 1.3776(13)
N9 C12 1.4970(12)
C10 O10 1.2149(13)
C10 C11 1.4982(14)
C11 C12 1.5267(13)
C11 C36 1.3191(15)
C12 H12 1.0000
C12 C13 1.5230(14)
C13 H13A 0.9900
C13 H13B 0.9900
C13 C14 1.5289(15)
C14 H14A 0.9900
C14 H14B 0.9900
C14 C15 1.5296(14)
C15 H15A 0.9900
C15 H15B 0.9900
C15 C16 1.5235(15)
C16 H16A 0.9900
C16 H16B 0.9900
C16 C17 1.5285(15)
C17 H17A 0.9900
C17 H17B 0.9900
C17 C18 1.5236(15)
C18 H18A 0.9900
C18 H18B 0.9900
C18 C19 1.5086(15)
C19 H19A 0.9900
C19 H19B 0.9900
C19 O20 1.4316(13)
O20 C21 1.4303(13)
C21 H21A 0.9900
C21 H21B 0.9900
C21 C22 1.5025(14)
C22 H22 0.9500
C22 C23 1.3228(15)
C23 C24 1.4999(14)
C23 C26 1.5259(13)
C24 O24 1.2138(14)
C24 N25 1.3816(13)
N25 C26 1.4966(13)
N25 C39 1.4027(14)
C26 H26 1.0000
C26 C27 1.5281(14)
C27 H27A 0.9900
C27 H27B 0.9900
C27 C28 1.5216(15)
C28 H28A 0.9900
C28 H28B 0.9900
C28 C29 1.5259(15)
C29 H29A 0.9900
C29 H29B 0.9900
C29 C30 1.5241(16)
C30 H30A 0.9900
C30 H30B 0.9900
C30 C31 1.5224(15)
C31 H31A 0.9900
C31 H31B 0.9900
C31 C32 1.5240(15)
C32 H32A 0.9900
C32 H32B 0.9900
C32 C33 1.5094(15)
C33 H33A 0.9900
C33 H33B 0.9900
C33 O34 1.4312(13)
O34 C35 1.4266(13)
C35 H35A 0.9900
C35 H35B 0.9900
C35 C36 1.5014(14)
C36 H36 0.9500
C37 H37 0.9500
C37 C38 1.3803(16)
C37 C42 1.4006(16)
C38 H38 0.9500
C38 C39 1.4042(14)
C39 C40 1.3905(15)
C40 H40 0.9500
C40 C41 1.3940(15)
C41 H41 0.9500
C41 C42 1.3877(16)
C42 O43 1.3671(13)
O43 C44 1.4243(15)
C44 H44A 0.9800
C44 H44B 0.9800
C44 H44C 0.9800
